data_7064336
loop_
_publ_author_name
'Li, Jinwei'
'Jin, Yuling'
'Xu, Zhihuang'
'Ye, Liwang'
'Wu, Diwei'
'Yan, Kailun'
'Zhuang, Xinxin'

_publ_section_title
;
 Mn(ii)-doped zero-dimensional hybrid Cd bromide with efficient green
 emission
;
_journal_issue 15
_journal_name_full 'New Journal of Chemistry'
_journal_page_first 6367
_journal_page_last 6371
_journal_paper_doi 10.1039/D6NJ00543H
_journal_volume 50
_journal_year 2026
_chemical_formula_moiety '0.667(Br4 Cd0.82 Mn0.18), 0.667(C6 H16 N2 O)'
_chemical_formula_sum 'C4 H10.67 Br2.67 Cd0.55 Mn0.12 N1.33 O0.67'
_chemical_formula_weight 369.27
_chemical_name_systematic 30%Mn:C6H14N2O?CdBr4
_space_group_crystal_system orthorhombic
_space_group_IT_number 61
_space_group_name_Hall '-P 2ac 2ab'
_space_group_name_H-M_alt 'P b c a'
_atom_sites_solution_hydrogens geom
_atom_sites_solution_primary dual
_audit_creation_date 2025-11-04
_audit_creation_method
;
Olex2 1.5
(compiled 2025.07.13 svn.rb7424aed for OlexSys, GUI svn.r7314)
;
_audit_update_record
;
2025-11-04 deposited with the CCDC.	2026-03-11 downloaded from the CCDC.
;
_cell_angle_alpha 90
_cell_angle_beta 90
_cell_angle_gamma 90
_cell_formula_units_Z 12
_cell_length_a 13.3857(4)
_cell_length_b 13.4080(3)
_cell_length_c 15.7779(4)
_cell_measurement_reflns_used 4517
_cell_measurement_temperature 293(2)
_cell_measurement_theta_max 76.2060
_cell_measurement_theta_min 5.4140
_cell_volume 2831.75(13)
_computing_cell_refinement 'CrysAlisPro 1.171.43.118a (Rigaku OD, 2024)'
_computing_data_collection 'CrysAlisPro system (CCD 43.118a 64-bit (release 27-03-2024))'
_computing_data_reduction 'CrysAlisPro 1.171.43.118a (Rigaku OD, 2024)'
_computing_molecular_graphics 'Olex2 1.5 (Dolomanov et al., 2009)'
_computing_publication_material 'Olex2 1.5 (Dolomanov et al., 2009)'
_computing_structure_refinement 'SHELXL 2018/3 (Sheldrick, 2015)'
_computing_structure_solution 'SHELXT 2014/5 (Sheldrick, 2014)'
_diffrn_ambient_temperature 293(2)
_diffrn_detector 'Hybrid Pixel Array Detector'
_diffrn_detector_area_resol_mean 10.0000
_diffrn_detector_type HyPix
_diffrn_measured_fraction_theta_full 0.966
_diffrn_measured_fraction_theta_max 0.928
_diffrn_measurement_details
;
List of Runs (angles in degrees, time in seconds):

  # Type    Start    End  Width  t~exp~   \w     \q     \k     \f   Frames
#--------------------------------------------------------------------------
  1  \w     98.00 130.00   0.50    1.18    --  107.94 -84.00  29.00   64
  2  \w     35.00  84.00   0.50    1.18    --  107.94 -84.00  29.00   98
  3  \w     35.00  69.00   0.50    1.18    --  107.94 -61.00-180.00   68
  4  \w     93.00 169.00   0.50    1.18    --  107.94  30.00-180.00  152
  5  \w    103.00 174.00   0.50    1.18    --  107.94  60.00  36.00  142
  6  \w    -29.00  19.00   0.50    0.29    --   46.62 -19.00 -90.00   96
  7  \w    -13.00  13.00   0.50    0.29    --  -46.62  19.00-180.00   52
  8  \w    -65.00 -33.00   0.50    1.18    -- -105.00  61.00-120.00   64
  9  \w    -70.00 -44.00   0.50    1.18    -- -105.00  61.00 -90.00   52
 10  \w    -55.00  23.00   0.50    0.29    --  -46.62  60.00  36.00  156
 11  \w    -63.00 -38.00   0.50    1.18    -- -105.00  61.00  90.00   50
;
_diffrn_measurement_device 'four-circle diffractometer'
_diffrn_measurement_device_type 'XtaLAB Synergy, Single source at home/near, HyPix'
_diffrn_measurement_method '\w scans'
_diffrn_orient_matrix_type 'CrysAlisPro convention (1999,Acta A55,543-557)'
_diffrn_orient_matrix_UB_11 0.0004812000
_diffrn_orient_matrix_UB_12 -0.0908110000
_diffrn_orient_matrix_UB_13 0.0598654000
_diffrn_orient_matrix_UB_21 -0.1017808000
_diffrn_orient_matrix_UB_22 -0.0331382000
_diffrn_orient_matrix_UB_23 -0.0357423000
_diffrn_orient_matrix_UB_31 0.0536735000
_diffrn_orient_matrix_UB_32 -0.0621927000
_diffrn_orient_matrix_UB_33 -0.0683230000
_diffrn_radiation_monochromator mirror
_diffrn_radiation_probe x-ray
_diffrn_radiation_type 'Cu K\a'
_diffrn_radiation_wavelength 1.54184
_diffrn_reflns_av_R_equivalents 0.0336
_diffrn_reflns_av_unetI/netI 0.0358
_diffrn_reflns_Laue_measured_fraction_full 0.966
_diffrn_reflns_Laue_measured_fraction_max 0.928
_diffrn_reflns_limit_h_max 16
_diffrn_reflns_limit_h_min -11
_diffrn_reflns_limit_k_max 16
_diffrn_reflns_limit_k_min -16
_diffrn_reflns_limit_l_max 18
_diffrn_reflns_limit_l_min -19
_diffrn_reflns_number 8553
_diffrn_reflns_point_group_measured_fraction_full 0.966
_diffrn_reflns_point_group_measured_fraction_max 0.928
_diffrn_reflns_theta_full 67.684
_diffrn_reflns_theta_max 76.728
_diffrn_reflns_theta_min 5.447
_diffrn_source 'micro-focus sealed X-ray tube'
_diffrn_source_type 'PhotonJet (Cu) X-ray Source'
_exptl_absorpt_coefficient_mu 24.538
_exptl_absorpt_correction_T_max 1.00000
_exptl_absorpt_correction_T_min 0.52871
_exptl_absorpt_correction_type multi-scan
_exptl_absorpt_process_details
;
CrysAlisPro 1.171.43.118a (Rigaku Oxford Diffraction, 2024)
Empirical absorption correction using spherical harmonics,
implemented in SCALE3 ABSPACK scaling algorithm.
;
_exptl_crystal_colour green
_exptl_crystal_density_diffrn 2.598
_exptl_crystal_description block
_exptl_crystal_F_000 2063
_exptl_crystal_preparation Luminescent
_refine_diff_density_max 1.025
_refine_diff_density_min -0.865
_refine_diff_density_rms 0.130
_refine_ls_extinction_method none
_refine_ls_goodness_of_fit_ref 1.033
_refine_ls_hydrogen_treatment constr
_refine_ls_matrix_type full
_refine_ls_number_parameters 128
_refine_ls_number_reflns 2764
_refine_ls_number_restraints 0
_refine_ls_restrained_S_all 1.033
_refine_ls_R_factor_all 0.0439
_refine_ls_R_factor_gt 0.0354
_refine_ls_shift/su_max 0.001
_refine_ls_shift/su_mean 0.000
_refine_ls_structure_factor_coef Fsqd
_refine_ls_weighting_details 'w=1/[\s^2^(Fo^2^)+(0.0473P)^2^+6.6116P] where P=(Fo^2^+2Fc^2^)/3'
_refine_ls_weighting_scheme calc
_refine_ls_wR_factor_gt 0.0939
_refine_ls_wR_factor_ref 0.1003
_reflns_Friedel_coverage 0.000
_reflns_number_gt 2264
_reflns_number_total 2764
_reflns_threshold_expression 'I > 2\s(I)'
_cod_data_source_file d6nj00543h2.cif
_cod_data_source_block cd64_auto
_cod_depositor_comments 'Adding full bibliography for 7064336--7064337.cif.'
_cod_database_code 7064336
_shelx_shelxl_version_number 2018/3
_shelx_space_group_comment
;
The symmetry employed for this shelxl refinement is uniquely defined
by the following loop, which should always be used as a source of
symmetry information in preference to the above space-group names.
They are only intended as comments.
;
_cell_oxdiff_angle_alpha 89.985(3)
_cell_oxdiff_angle_beta 89.998(3)
_cell_oxdiff_angle_gamma 89.961(3)
_cell_oxdiff_length_a 13.3884(5)
_cell_oxdiff_length_b 13.4024(5)
_cell_oxdiff_length_c 15.7814(5)
_cell_oxdiff_measurement_reflns_used 4517
_cell_oxdiff_volume 2831.76(17)
_olex2_refinement_description
;
1. Fixed Uiso
 At 1.2 times of:
  All C(H,H) groups, All N(H) groups, All N(H,H) groups
 At 1.5 times of:
  All O(H) groups
2. Shared sites
{Cd01, Mn01}
3. Uiso/Uaniso restraints and constraints
Uanis(Cd01) = Uanis(Mn01)
4. Others
 Fixed Sof: Cd01(0.82) Mn01(0.18)
5.a Ternary CH refined with riding coordinates:
 N007(H007)
5.b Secondary CH2 refined with riding coordinates:
 N008(H00A,H00B), C009(H00C,H00D), C00A(H00E,H00F), C00B(H00G,H00H), C00C(H00I,
 H00J), C00D(H00K,H00L), C00E(H00M,H00N)
5.c Idealised tetrahedral OH refined as rotating group:
 O006(H006)
;
_olex2_submission_special_instructions 'No special instructions were received'
_oxdiff_exptl_absorpt_empirical_details
;
Empirical correction (ABSPACK) includes:
- Absorption correction using spherical harmonics
- Frame scaling
;
_oxdiff_exptl_absorpt_empirical_full_max 1.648
_oxdiff_exptl_absorpt_empirical_full_min 0.674

loop_
_space_group_symop_operation_xyz
'x, y, z'
'-x+1/2, -y, z+1/2'
'-x, y+1/2, -z+1/2'
'x+1/2, -y+1/2, -z'
'-x, -y, -z'
'x-1/2, y, -z-1/2'
'x, -y-1/2, z-1/2'
'-x-1/2, y-1/2, z'

loop_
_atom_site_label
_atom_site_type_symbol
_atom_site_fract_x
_atom_site_fract_y
_atom_site_fract_z
_atom_site_U_iso_or_equiv
_atom_site_adp_type
_atom_site_occupancy
_atom_site_site_symmetry_order
_atom_site_calc_flag
_atom_site_refinement_flags_posn
_atom_site_refinement_flags_adp
_atom_site_refinement_flags_occupancy
_atom_site_disorder_assembly
_atom_site_disorder_group
Cd01 Cd 0.49455(3) 0.88000(3) 0.75379(2) 0.03837(14) Uani 0.82 1 d . . P A 1
Br02 Br 0.54278(5) 0.81115(4) 0.60658(3) 0.04615(17) Uani 1 1 d . . . . .
Br03 Br 0.57355(5) 0.82050(4) 0.89185(3) 0.04392(17) Uani 1 1 d . . . . .
Br04 Br 0.30421(5) 0.84767(5) 0.74957(4) 0.04925(18) Uani 1 1 d . . . . .
Br05 Br 0.51168(6) 1.07184(5) 0.74853(4) 0.05304(19) Uani 1 1 d . . . . .
O006 O 0.7532(4) 0.7180(3) 0.5341(3) 0.0537(11) Uani 1 1 d . . . . .
H006 H 0.704320 0.743622 0.556573 0.081 Uiso 1 1 calc R U . . .
N007 N 0.7686(4) 0.5181(3) 0.4784(3) 0.0404(10) Uani 1 1 d . . . . .
H007 H 0.737334 0.570913 0.444614 0.049 Uiso 1 1 calc R U . . .
N008 N 0.6786(4) 0.3454(3) 0.3998(3) 0.0431(11) Uani 1 1 d . . . . .
H00A H 0.706479 0.296107 0.429204 0.052 Uiso 1 1 calc R U . . .
H00B H 0.638166 0.318408 0.361354 0.052 Uiso 1 1 calc R U . . .
C009 C 0.6187(5) 0.4093(5) 0.4583(3) 0.0493(13) Uani 1 1 d . . . . .
H00C H 0.570326 0.368559 0.488217 0.059 Uiso 1 1 calc R U . . .
H00D H 0.582605 0.459083 0.425887 0.059 Uiso 1 1 calc R U . . .
C00A C 0.7569(4) 0.4024(4) 0.3566(3) 0.0423(12) Uani 1 1 d . . . . .
H00E H 0.726467 0.452791 0.320831 0.051 Uiso 1 1 calc R U . . .
H00F H 0.795341 0.358020 0.320545 0.051 Uiso 1 1 calc R U . . .
C00B C 0.8250(4) 0.4514(4) 0.4191(3) 0.0428(12) Uani 1 1 d . . . . .
H00G H 0.874663 0.490308 0.388964 0.051 Uiso 1 1 calc R U . . .
H00H H 0.859611 0.400595 0.451536 0.051 Uiso 1 1 calc R U . . .
C00C C 0.6868(5) 0.4607(5) 0.5219(4) 0.0497(14) Uani 1 1 d . . . . .
H00I H 0.647614 0.505959 0.556490 0.060 Uiso 1 1 calc R U . . .
H00J H 0.716207 0.411100 0.559007 0.060 Uiso 1 1 calc R U . . .
C00D C 0.7962(6) 0.6469(4) 0.5904(4) 0.063(2) Uani 1 1 d . . . . .
H00K H 0.745273 0.619923 0.627693 0.076 Uiso 1 1 calc R U . . .
H00L H 0.847211 0.678307 0.624984 0.076 Uiso 1 1 calc R U . . .
C00E C 0.8405(5) 0.5664(4) 0.5391(4) 0.0547(16) Uani 1 1 d . . . . .
H00M H 0.866803 0.515747 0.576907 0.066 Uiso 1 1 calc R U . . .
H00N H 0.896182 0.593494 0.507166 0.066 Uiso 1 1 calc R U . . .
Mn01 Mn 0.49455(3) 0.88000(3) 0.75379(2) 0.03837(14) Uani 0.18 1 d . . P A 2

loop_
_atom_site_aniso_label
_atom_site_aniso_U_11
_atom_site_aniso_U_22
_atom_site_aniso_U_33
_atom_site_aniso_U_23
_atom_site_aniso_U_13
_atom_site_aniso_U_12
Cd01 0.0481(3) 0.0421(2) 0.0249(2) 0.00070(13) -0.00399(15) -0.00476(17)
Br02 0.0569(4) 0.0516(3) 0.0300(3) -0.0049(2) 0.0066(2) -0.0085(3)
Br03 0.0537(3) 0.0508(3) 0.0272(3) 0.0038(2) -0.0012(2) 0.0070(2)
Br04 0.0454(3) 0.0477(3) 0.0547(4) -0.0003(2) -0.0009(2) -0.0053(3)
Br05 0.0680(4) 0.0400(3) 0.0511(4) 0.0007(2) -0.0223(3) -0.0066(3)
O006 0.067(3) 0.042(2) 0.052(2) -0.0006(18) -0.007(2) 0.0159(19)
N007 0.049(3) 0.0270(19) 0.045(2) -0.0005(16) -0.016(2) 0.0040(18)
N008 0.061(3) 0.032(2) 0.037(2) -0.0001(17) -0.007(2) -0.0107(19)
C009 0.046(3) 0.061(3) 0.040(3) 0.007(2) 0.008(2) -0.008(3)
C00A 0.049(3) 0.047(3) 0.031(3) 0.004(2) 0.001(2) 0.000(2)
C00B 0.043(3) 0.042(3) 0.044(3) 0.008(2) 0.000(2) 0.004(2)
C00C 0.066(4) 0.051(3) 0.032(3) -0.004(2) 0.006(2) 0.005(3)
C00D 0.101(6) 0.035(3) 0.053(4) -0.008(2) -0.037(4) 0.009(3)
C00E 0.063(4) 0.037(3) 0.064(4) -0.007(2) -0.032(3) 0.006(3)
Mn01 0.0481(3) 0.0421(2) 0.0249(2) 0.00070(13) -0.00399(15) -0.00476(17)

loop_
_atom_type_symbol
_atom_type_description
_atom_type_scat_dispersion_real
_atom_type_scat_dispersion_imag
_atom_type_scat_source
C C 0.0181 0.0091 'International Tables Vol C Tables 4.2.6.8 and 6.1.1.4'
H H 0.0000 0.0000 'International Tables Vol C Tables 4.2.6.8 and 6.1.1.4'
Br Br -0.6763 1.2805 'International Tables Vol C Tables 4.2.6.8 and 6.1.1.4'
Cd Cd 0.1185 4.6533 'International Tables Vol C Tables 4.2.6.8 and 6.1.1.4'
Mn Mn -0.5299 2.8052 'International Tables Vol C Tables 4.2.6.8 and 6.1.1.4'
N N 0.0311 0.0180 'International Tables Vol C Tables 4.2.6.8 and 6.1.1.4'
O O 0.0492 0.0322 'International Tables Vol C Tables 4.2.6.8 and 6.1.1.4'

loop_
_geom_angle_atom_site_label_1
_geom_angle_atom_site_label_2
_geom_angle_atom_site_label_3
_geom_angle
_geom_angle_site_symmetry_1
_geom_angle_site_symmetry_3
_geom_angle_publ_flag
Br02 Cd01 Br04 99.40(2) . . ?
Br02 Cd01 Br05 107.75(2) . . ?
Br03 Cd01 Br02 123.58(3) . . ?
Br03 Cd01 Br04 112.23(2) . . ?
Br03 Cd01 Br05 107.59(2) . . ?
Br05 Cd01 Br04 104.69(3) . . ?
C00D O006 H006 109.5 . . ?
C00B N007 H007 107.9 . . ?
C00B N007 C00C 110.3(4) . . ?
C00B N007 C00E 109.4(5) . . ?
C00C N007 H007 107.9 . . ?
C00C N007 C00E 113.3(5) . . ?
C00E N007 H007 107.9 . . ?
H00A N008 H00B 107.9 . . ?
C009 N008 H00A 109.2 . . ?
C009 N008 H00B 109.2 . . ?
C00A N008 H00A 109.2 . . ?
C00A N008 H00B 109.2 . . ?
C00A N008 C009 111.9(4) . . ?
N008 C009 H00C 109.6 . . ?
N008 C009 H00D 109.6 . . ?
N008 C009 C00C 110.3(5) . . ?
H00C C009 H00D 108.1 . . ?
C00C C009 H00C 109.6 . . ?
C00C C009 H00D 109.6 . . ?
N008 C00A H00E 109.5 . . ?
N008 C00A H00F 109.5 . . ?
N008 C00A C00B 110.9(4) . . ?
H00E C00A H00F 108.0 . . ?
C00B C00A H00E 109.5 . . ?
C00B C00A H00F 109.5 . . ?
N007 C00B H00G 109.3 . . ?
N007 C00B H00H 109.3 . . ?
C00A C00B N007 111.6(5) . . ?
C00A C00B H00G 109.3 . . ?
C00A C00B H00H 109.3 . . ?
H00G C00B H00H 108.0 . . ?
N007 C00C C009 111.5(5) . . ?
N007 C00C H00I 109.3 . . ?
N007 C00C H00J 109.3 . . ?
C009 C00C H00I 109.3 . . ?
C009 C00C H00J 109.3 . . ?
H00I C00C H00J 108.0 . . ?
O006 C00D H00K 110.1 . . ?
O006 C00D H00L 110.1 . . ?
O006 C00D C00E 108.1(5) . . ?
H00K C00D H00L 108.4 . . ?
C00E C00D H00K 110.1 . . ?
C00E C00D H00L 110.1 . . ?
N007 C00E H00M 108.7 . . ?
N007 C00E H00N 108.7 . . ?
C00D C00E N007 114.0(5) . . ?
C00D C00E H00M 108.7 . . ?
C00D C00E H00N 108.7 . . ?
H00M C00E H00N 107.6 . . ?
Br02 Mn01 Br04 99.40(2) . . ?
Br02 Mn01 Br05 107.75(2) . . ?
Br03 Mn01 Br02 123.58(3) . . ?
Br03 Mn01 Br04 112.23(2) . . ?
Br03 Mn01 Br05 107.59(2) . . ?
Br05 Mn01 Br04 104.69(3) . . ?

loop_
_geom_bond_atom_site_label_1
_geom_bond_atom_site_label_2
_geom_bond_distance
_geom_bond_site_symmetry_2
_geom_bond_publ_flag
Cd01 Br02 2.5815(6) . ?
Cd01 Br03 2.5494(6) . ?
Cd01 Br04 2.5852(8) . ?
Cd01 Br05 2.5837(7) . ?
Br02 Mn01 2.5815(6) . ?
Br03 Mn01 2.5494(6) . ?
Br04 Mn01 2.5852(8) . ?
Br05 Mn01 2.5837(7) . ?
O006 H006 0.8200 . ?
O006 C00D 1.425(7) . ?
N007 H007 0.9800 . ?
N007 C00B 1.498(7) . ?
N007 C00C 1.504(8) . ?
N007 C00E 1.506(7) . ?
N008 H00A 0.8900 . ?
N008 H00B 0.8900 . ?
N008 C009 1.493(8) . ?
N008 C00A 1.466(7) . ?
C009 H00C 0.9700 . ?
C009 H00D 0.9700 . ?
C009 C00C 1.520(9) . ?
C00A H00E 0.9700 . ?
C00A H00F 0.9700 . ?
C00A C00B 1.495(8) . ?
C00B H00G 0.9700 . ?
C00B H00H 0.9700 . ?
C00C H00I 0.9700 . ?
C00C H00J 0.9700 . ?
C00D H00K 0.9700 . ?
C00D H00L 0.9700 . ?
C00D C00E 1.473(9) . ?
C00E H00M 0.9700 . ?
C00E H00N 0.9700 . ?

loop_
_geom_torsion_atom_site_label_1
_geom_torsion_atom_site_label_2
_geom_torsion_atom_site_label_3
_geom_torsion_atom_site_label_4
_geom_torsion
_geom_torsion_site_symmetry_1
_geom_torsion_site_symmetry_2
_geom_torsion_site_symmetry_3
_geom_torsion_site_symmetry_4
_geom_torsion_publ_flag
O006 C00D C00E N007 -55.4(8) . . . . ?
N008 C009 C00C N007 54.5(6) . . . . ?
N008 C00A C00B N007 -57.1(6) . . . . ?
C009 N008 C00A C00B 57.4(6) . . . . ?
C00A N008 C009 C00C -56.0(6) . . . . ?
C00B N007 C00C C009 -54.4(6) . . . . ?
C00B N007 C00E C00D 169.7(5) . . . . ?
C00C N007 C00B C00A 55.5(6) . . . . ?
C00C N007 C00E C00D -66.8(7) . . . . ?
C00E N007 C00B C00A -179.3(5) . . . . ?
C00E N007 C00C C009 -177.4(4) . . . . ?
